data_4334821
loop_
_publ_author_name
'Wei Ji'
'Su Jing'
'Zeyu Liu'
'Jing Shen'
'Jing Ma'
'Dunru Zhu'
'Dengke Cao'
'Limin Zheng'
'Minxia Yao'

_publ_section_title
;
 Synthesis and Study of Three Novel Macrocyclic Selena[n]ferrocenophanes
 Containing a Naphthalene Unit
;
_journal_name_full 'Inorganic Chemistry'
_journal_page_first 5786
_journal_page_last 5793
_journal_paper_doi 10.1021/ic302628y
_journal_volume 52
_journal_year 2013
_chemical_formula_sum 'C26 H26 F12 Fe P2 Pd S2 Se2'
_chemical_formula_weight 1012.70
_chemical_name_systematic
; 
 ? 
;
_space_group_IT_number 2
_symmetry_cell_setting triclinic
_symmetry_space_group_name_Hall '-P 1'
_symmetry_space_group_name_H-M 'P -1'
_atom_sites_solution_hydrogens geom
_atom_sites_solution_primary direct
_atom_sites_solution_secondary difmap
_audit_creation_method SHELXL-97
_cell_angle_alpha 75.373(4)
_cell_angle_beta 78.897(4)
_cell_angle_gamma 83.309(4)
_cell_formula_units_Z 2
_cell_length_a 10.529(4)
_cell_length_b 11.795(4)
_cell_length_c 13.352(5)
_cell_measurement_reflns_used 2506
_cell_measurement_temperature 296(2)
_cell_measurement_theta_max 23.28
_cell_measurement_theta_min 3.038
_cell_volume 1570.4(10)
_computing_cell_refinement SMART
_computing_data_collection 'SMART (Bruker, 2000)'
_computing_data_reduction 'SAINT (Bruker, 2000)'
_computing_molecular_graphics SHELXTL
_computing_publication_material SHELXTL
_computing_structure_refinement SHELXTL
_computing_structure_solution 'SHELXTL (Bruker, 2000)'
_diffrn_ambient_temperature 296(2)
_diffrn_measured_fraction_theta_full 0.988
_diffrn_measured_fraction_theta_max 0.988
_diffrn_measurement_device_type 'Bruker Smart Aepex CCD area detector'
_diffrn_measurement_method 'phi and omega scans'
_diffrn_radiation_monochromator graphite
_diffrn_radiation_source 'fine-focus sealed tube'
_diffrn_radiation_type MoK\a
_diffrn_radiation_wavelength 0.71073
_diffrn_reflns_av_R_equivalents 0.0268
_diffrn_reflns_av_sigmaI/netI 0.0414
_diffrn_reflns_limit_h_max 11
_diffrn_reflns_limit_h_min -12
_diffrn_reflns_limit_k_max 13
_diffrn_reflns_limit_k_min -13
_diffrn_reflns_limit_l_max 15
_diffrn_reflns_limit_l_min -15
_diffrn_reflns_number 11206
_diffrn_reflns_theta_full 25.00
_diffrn_reflns_theta_max 25.00
_diffrn_reflns_theta_min 1.60
_exptl_absorpt_coefficient_mu 3.679
_exptl_absorpt_correction_T_max 0.773
_exptl_absorpt_correction_T_min 0.709
_exptl_absorpt_correction_type multi-scan
_exptl_absorpt_process_details 'SADABS; Bruker, 2000'
_exptl_crystal_density_diffrn 2.142
_exptl_crystal_F_000 984
_exptl_crystal_size_max 0.1
_exptl_crystal_size_mid 0.08
_exptl_crystal_size_min 0.07
_refine_diff_density_max 1.026
_refine_diff_density_min -0.703
_refine_diff_density_rms 0.106
_refine_ls_extinction_method none
_refine_ls_goodness_of_fit_ref 1.082
_refine_ls_hydrogen_treatment constr
_refine_ls_matrix_type full
_refine_ls_number_parameters 415
_refine_ls_number_reflns 5463
_refine_ls_number_restraints 0
_refine_ls_restrained_S_all 1.082
_refine_ls_R_factor_all 0.0491
_refine_ls_R_factor_gt 0.0384
_refine_ls_shift/su_max 0.001
_refine_ls_shift/su_mean 0.000
_refine_ls_structure_factor_coef Fsqd
_refine_ls_weighting_details 'calc w=1/[\s^2^(Fo^2^)+(0.0670P)^2^+0.0000P] where P=(Fo^2^+2Fc^2^)/3'
_refine_ls_weighting_scheme calc
_refine_ls_wR_factor_gt 0.1094
_refine_ls_wR_factor_ref 0.1149
_reflns_number_gt 4439
_reflns_number_total 5463
_reflns_threshold_expression >2sigma(I)
_cod_data_source_file ic302628y_si_007.cif
_cod_data_source_block 1
_cod_original_cell_volume 1570.5(10)
_cod_database_code 4334821

loop_
_symmetry_equiv_pos_as_xyz
'x, y, z'
'-x, -y, -z'

loop_
_atom_site_label
_atom_site_type_symbol
_atom_site_fract_x
_atom_site_fract_y
_atom_site_fract_z
_atom_site_U_iso_or_equiv
_atom_site_adp_type
_atom_site_occupancy
_atom_site_symmetry_multiplicity
_atom_site_calc_flag
_atom_site_refinement_flags
Pd Pd 0.95110(4) 0.78279(3) 0.26797(3) 0.02895(13) Uani 1 1 d .
Se2 Se 1.04293(5) 0.83583(4) 0.08145(4) 0.03424(15) Uani 1 1 d .
Se1 Se 0.78528(5) 0.93989(4) 0.21910(4) 0.03756(16) Uani 1 1 d .
Fe Fe 0.74821(7) 0.75555(7) 0.06260(6) 0.0361(2) Uani 1 1 d .
P1 P 0.45408(15) 0.67235(14) 0.78546(12) 0.0460(4) Uani 1 1 d .
P2 P 0.2537(2) 0.95321(15) 0.30875(15) 0.0635(5) Uani 1 1 d .
S2 S 1.09809(12) 0.62905(11) 0.32362(9) 0.0320(3) Uani 1 1 d .
S1 S 0.87809(13) 0.72420(11) 0.44649(10) 0.0356(3) Uani 1 1 d .
F1 F 0.4500(5) 0.7829(4) 0.8309(4) 0.0909(14) Uani 1 1 d .
F2 F 0.3036(4) 0.6696(6) 0.8152(4) 0.1170(19) Uani 1 1 d .
F3 F 0.4593(5) 0.5622(4) 0.7364(4) 0.0963(15) Uani 1 1 d .
F4 F 0.6087(4) 0.6697(4) 0.7568(4) 0.0918(14) Uani 1 1 d .
F5 F 0.4633(6) 0.5919(5) 0.8967(3) 0.123(2) Uani 1 1 d .
F6 F 0.4454(5) 0.7517(4) 0.6727(3) 0.0916(14) Uani 1 1 d .
F7 F 0.1507(9) 0.8825(11) 0.3813(7) 0.262(6) Uani 1 1 d .
F8 F 0.1934(8) 1.0748(5) 0.3043(5) 0.181(4) Uani 1 1 d .
F9 F 0.3678(8) 1.0097(8) 0.2300(7) 0.206(4) Uani 1 1 d .
F10 F 0.3397(10) 0.8334(6) 0.3086(6) 0.202(4) Uani 1 1 d .
F11 F 0.3101(8) 0.9551(5) 0.4066(5) 0.155(3) Uani 1 1 d .
F12 F 0.1967(8) 0.9446(5) 0.2118(5) 0.158(3) Uani 1 1 d .
C14 C 1.0050(5) 0.5068(4) 0.3395(4) 0.0303(11) Uani 1 1 d .
C15 C 1.0580(6) 0.4147(4) 0.2965(4) 0.0409(13) Uani 1 1 d .
H15A H 1.1400 0.4201 0.2552 0.049 Uiso 1 1 calc R
C16 C 0.9937(6) 0.3132(5) 0.3121(4) 0.0492(15) Uani 1 1 d .
H16A H 1.0316 0.2520 0.2817 0.059 Uiso 1 1 calc R
C17 C 0.8733(6) 0.3059(5) 0.3734(4) 0.0468(14) Uani 1 1 d .
H17A H 0.8294 0.2388 0.3838 0.056 Uiso 1 1 calc R
C18 C 0.8144(5) 0.3960(4) 0.4208(4) 0.0356(12) Uani 1 1 d .
C19 C 0.6947(6) 0.3781(5) 0.4881(4) 0.0468(14) Uani 1 1 d .
H19A H 0.6554 0.3086 0.4976 0.056 Uiso 1 1 calc R
C20 C 0.6359(5) 0.4604(5) 0.5393(4) 0.0469(14) Uani 1 1 d .
H20A H 0.5589 0.4458 0.5866 0.056 Uiso 1 1 calc R
C21 C 0.6915(5) 0.5683(5) 0.5209(4) 0.0413(13) Uani 1 1 d .
H21A H 0.6480 0.6267 0.5528 0.050 Uiso 1 1 calc R
C22 C 0.8088(5) 0.5884(4) 0.4564(4) 0.0342(11) Uani 1 1 d .
C23 C 0.8784(5) 0.5012(4) 0.4041(4) 0.0333(11) Uani 1 1 d .
C24 C 0.7477(6) 0.8216(5) 0.4961(4) 0.0492(15) Uani 1 1 d .
H24A H 0.7117 0.7823 0.5672 0.059 Uiso 1 1 calc R
H24B H 0.7857 0.8910 0.5002 0.059 Uiso 1 1 calc R
C25 C 0.6360(6) 0.8621(5) 0.4354(4) 0.0512(16) Uani 1 1 d .
H25A H 0.5597 0.8821 0.4830 0.061 Uiso 1 1 calc R
H25B H 0.6167 0.7975 0.4093 0.061 Uiso 1 1 calc R
C26 C 0.6634(6) 0.9681(5) 0.3428(4) 0.0526(16) Uani 1 1 d .
H26A H 0.6965 1.0274 0.3677 0.063 Uiso 1 1 calc R
H26B H 0.5815 1.0007 0.3207 0.063 Uiso 1 1 calc R
C13 C 1.2416(5) 0.6121(5) 0.2277(4) 0.0382(12) Uani 1 1 d .
H13A H 1.3018 0.6670 0.2306 0.046 Uiso 1 1 calc R
H13B H 1.2816 0.5338 0.2508 0.046 Uiso 1 1 calc R
C12 C 1.2308(5) 0.6285(5) 0.1136(4) 0.0388(12) Uani 1 1 d .
H12A H 1.3081 0.5914 0.0791 0.047 Uiso 1 1 calc R
H12B H 1.1571 0.5883 0.1100 0.047 Uiso 1 1 calc R
C11 C 1.2152(5) 0.7534(5) 0.0549(4) 0.0460(14) Uani 1 1 d .
H11A H 1.2367 0.7560 -0.0196 0.055 Uiso 1 1 calc R
H11B H 1.2782 0.7967 0.0713 0.055 Uiso 1 1 calc R
C6 C 0.9438(5) 0.7459(5) 0.0285(4) 0.0383(12) Uani 1 1 d .
C7 C 0.8921(6) 0.7906(6) -0.0661(4) 0.0492(15) Uani 1 1 d .
H7A H 0.9065 0.8667 -0.1155 0.059 Uiso 1 1 calc R
C8 C 0.8142(6) 0.7038(7) -0.0739(5) 0.065(2) Uani 1 1 d .
H8A H 0.7641 0.7102 -0.1301 0.078 Uiso 1 1 calc R
C9 C 0.8196(6) 0.6068(6) 0.0138(5) 0.0568(17) Uani 1 1 d .
H9A H 0.7741 0.5351 0.0282 0.068 Uiso 1 1 calc R
C10 C 0.8991(5) 0.6323(5) 0.0782(5) 0.0437(13) Uani 1 1 d .
H10A H 0.9203 0.5814 0.1440 0.052 Uiso 1 1 calc R
C1 C 0.6793(5) 0.8575(5) 0.1649(4) 0.0395(12) Uani 1 1 d .
C5 C 0.6379(5) 0.7414(5) 0.2073(4) 0.0458(14) Uani 1 1 d .
H5A H 0.6567 0.6879 0.2728 0.055 Uiso 1 1 calc R
C4 C 0.5651(5) 0.7178(6) 0.1371(5) 0.0551(16) Uani 1 1 d .
H4A H 0.5253 0.6442 0.1451 0.066 Uiso 1 1 calc R
C3 C 0.5619(6) 0.8170(7) 0.0526(6) 0.0635(19) Uani 1 1 d .
H3A H 0.5194 0.8240 -0.0080 0.076 Uiso 1 1 calc R
C2 C 0.6325(6) 0.9049(5) 0.0688(5) 0.0507(15) Uani 1 1 d .
H2A H 0.6461 0.9830 0.0225 0.061 Uiso 1 1 calc R

loop_
_atom_site_aniso_label
_atom_site_aniso_U_11
_atom_site_aniso_U_22
_atom_site_aniso_U_33
_atom_site_aniso_U_23
_atom_site_aniso_U_13
_atom_site_aniso_U_12
Pd 0.0321(2) 0.0280(2) 0.0266(2) -0.00734(15) -0.00632(16) 0.00229(16)
Se2 0.0337(3) 0.0354(3) 0.0299(3) -0.0022(2) -0.0034(2) -0.0032(2)
Se1 0.0441(3) 0.0284(3) 0.0386(3) -0.0073(2) -0.0094(2) 0.0066(2)
Fe 0.0312(4) 0.0462(5) 0.0321(4) -0.0120(3) -0.0064(3) -0.0004(3)
P1 0.0464(9) 0.0508(9) 0.0377(8) -0.0119(7) -0.0009(7) 0.0015(7)
P2 0.0932(15) 0.0421(9) 0.0606(11) -0.0143(8) -0.0186(10) -0.0128(9)
S2 0.0295(7) 0.0359(7) 0.0297(6) -0.0081(5) -0.0072(5) 0.0052(5)
S1 0.0433(8) 0.0365(7) 0.0272(6) -0.0115(5) -0.0067(6) 0.0058(6)
F1 0.099(4) 0.085(3) 0.102(3) -0.055(3) -0.011(3) -0.004(3)
F2 0.051(3) 0.188(5) 0.128(4) -0.081(4) 0.005(3) -0.011(3)
F3 0.131(4) 0.069(3) 0.093(3) -0.039(2) 0.005(3) -0.019(3)
F4 0.048(2) 0.136(4) 0.093(3) -0.042(3) -0.004(2) 0.007(3)
F5 0.178(6) 0.115(4) 0.051(3) 0.020(3) -0.015(3) -0.004(4)
F6 0.126(4) 0.081(3) 0.057(2) 0.005(2) -0.029(2) 0.010(3)
F7 0.185(8) 0.412(14) 0.149(7) 0.090(8) -0.037(6) -0.188(10)
F8 0.286(9) 0.127(5) 0.159(6) -0.083(5) -0.124(6) 0.131(6)
F9 0.162(7) 0.201(8) 0.219(9) 0.002(7) 0.021(6) -0.078(7)
F10 0.347(12) 0.115(5) 0.123(6) -0.044(4) -0.019(7) 0.067(6)
F11 0.249(8) 0.105(4) 0.149(5) -0.057(4) -0.128(6) 0.047(5)
F12 0.252(8) 0.131(5) 0.122(5) -0.012(4) -0.108(5) -0.059(5)
C14 0.032(3) 0.028(3) 0.028(3) -0.005(2) -0.006(2) 0.002(2)
C15 0.047(3) 0.039(3) 0.034(3) -0.014(2) 0.003(2) 0.002(3)
C16 0.066(4) 0.040(3) 0.042(3) -0.016(3) -0.002(3) -0.002(3)
C17 0.058(4) 0.036(3) 0.048(3) -0.007(3) -0.009(3) -0.017(3)
C18 0.039(3) 0.038(3) 0.033(3) -0.011(2) -0.011(2) 0.000(2)
C19 0.047(4) 0.051(3) 0.044(3) -0.005(3) -0.016(3) -0.009(3)
C20 0.034(3) 0.057(4) 0.041(3) 0.002(3) -0.006(2) 0.000(3)
C21 0.033(3) 0.049(3) 0.034(3) 0.000(2) -0.008(2) 0.010(2)
C22 0.037(3) 0.034(3) 0.033(3) -0.008(2) -0.013(2) 0.005(2)
C23 0.036(3) 0.039(3) 0.027(3) -0.006(2) -0.015(2) 0.004(2)
C24 0.068(4) 0.045(3) 0.032(3) -0.019(3) -0.001(3) 0.011(3)
C25 0.056(4) 0.049(3) 0.042(3) -0.019(3) 0.003(3) 0.022(3)
C26 0.068(4) 0.040(3) 0.044(3) -0.016(3) -0.003(3) 0.022(3)
C13 0.025(3) 0.044(3) 0.045(3) -0.016(2) -0.005(2) 0.008(2)
C12 0.028(3) 0.051(3) 0.036(3) -0.014(2) 0.000(2) 0.007(2)
C11 0.029(3) 0.064(4) 0.037(3) -0.002(3) 0.001(2) -0.003(3)
C6 0.035(3) 0.048(3) 0.032(3) -0.013(2) -0.002(2) -0.005(2)
C7 0.043(3) 0.077(4) 0.027(3) -0.013(3) -0.001(2) -0.004(3)
C8 0.039(4) 0.124(6) 0.047(4) -0.052(4) -0.004(3) -0.008(4)
C9 0.049(4) 0.070(4) 0.066(4) -0.046(4) -0.002(3) -0.012(3)
C10 0.039(3) 0.042(3) 0.050(3) -0.019(3) -0.002(3) 0.009(3)
C1 0.033(3) 0.043(3) 0.042(3) -0.015(2) -0.006(2) 0.010(2)
C5 0.041(3) 0.049(3) 0.042(3) -0.012(3) 0.009(3) -0.005(3)
C4 0.026(3) 0.067(4) 0.075(5) -0.026(4) 0.002(3) -0.008(3)
C3 0.037(4) 0.091(5) 0.072(5) -0.038(4) -0.017(3) 0.012(3)
C2 0.051(4) 0.048(3) 0.051(4) -0.007(3) -0.019(3) 0.010(3)

loop_
_atom_type_symbol
_atom_type_description
_atom_type_scat_dispersion_real
_atom_type_scat_dispersion_imag
_atom_type_scat_source
C C 0.0033 0.0016 'International Tables Vol C Tables 4.2.6.8 and 6.1.1.4'
F F 0.0171 0.0103 'International Tables Vol C Tables 4.2.6.8 and 6.1.1.4'
P P 0.1023 0.0942 'International Tables Vol C Tables 4.2.6.8 and 6.1.1.4'
Fe Fe 0.3463 0.8444 'International Tables Vol C Tables 4.2.6.8 and 6.1.1.4'
Pd Pd -0.9988 1.0072 'International Tables Vol C Tables 4.2.6.8 and 6.1.1.4'
Se Se -0.0929 2.2259 'International Tables Vol C Tables 4.2.6.8 and 6.1.1.4'
S S 0.1246 0.1234 'International Tables Vol C Tables 4.2.6.8 and 6.1.1.4'
H H 0.0000 0.0000 'International Tables Vol C Tables 4.2.6.8 and 6.1.1.4'

loop_
_geom_angle_atom_site_label_1
_geom_angle_atom_site_label_2
_geom_angle_atom_site_label_3
_geom_angle
S1 Pd S2 76.45(5)
S1 Pd Se2 175.79(4)
S2 Pd Se2 99.45(4)
S1 Pd Se1 100.14(4)
S2 Pd Se1 176.26(4)
Se2 Pd Se1 83.99(2)
C6 Se2 C11 99.6(2)
C6 Se2 Pd 100.11(15)
C11 Se2 Pd 110.35(16)
C1 Se1 C26 99.6(3)
C1 Se1 Pd 99.66(16)
C26 Se1 Pd 111.51(17)
C6 Fe C1 112.0(2)
C6 Fe C3 159.1(3)
C1 Fe C3 68.7(2)
C6 Fe C10 41.3(2)
C1 Fe C10 124.5(2)
C3 Fe C10 156.2(3)
C6 Fe C2 125.4(2)
C1 Fe C2 41.1(2)
C3 Fe C2 41.0(3)
C10 Fe C2 161.4(2)
C6 Fe C5 126.6(2)
C1 Fe C5 41.2(2)
C3 Fe C5 68.7(3)
C10 Fe C5 107.1(2)
C2 Fe C5 69.4(2)
C6 Fe C4 160.4(3)
C1 Fe C4 68.8(2)
C3 Fe C4 40.5(3)
C10 Fe C4 121.0(3)
C2 Fe C4 69.0(3)
C5 Fe C4 40.8(2)
C6 Fe C9 68.4(2)
C1 Fe C9 157.6(3)
C3 Fe C9 119.4(3)
C10 Fe C9 40.7(2)
C2 Fe C9 157.3(3)
C5 Fe C9 119.2(3)
C4 Fe C9 103.1(3)
C6 Fe C8 68.4(2)
C1 Fe C8 161.5(3)
C3 Fe C8 104.1(3)
C10 Fe C8 68.9(3)
C2 Fe C8 122.5(3)
C5 Fe C8 153.7(3)
C4 Fe C8 117.5(3)
C9 Fe C8 40.8(3)
C6 Fe C7 41.0(2)
C1 Fe C7 127.3(2)
C3 Fe C7 120.8(3)
C10 Fe C7 69.5(2)
C2 Fe C7 108.7(3)
C5 Fe C7 164.4(2)
C4 Fe C7 154.3(3)
C9 Fe C7 68.7(3)
C8 Fe C7 40.6(2)
F2 P1 F5 87.9(3)
F2 P1 F1 90.8(3)
F5 P1 F1 89.5(3)
F2 P1 F6 92.3(3)
F5 P1 F6 179.1(3)
F1 P1 F6 91.4(3)
F2 P1 F3 89.7(3)
F5 P1 F3 91.9(3)
F1 P1 F3 178.5(3)
F6 P1 F3 87.2(3)
F2 P1 F4 177.8(3)
F5 P1 F4 90.5(3)
F1 P1 F4 90.8(3)
F6 P1 F4 89.2(3)
F3 P1 F4 88.7(3)
F7 P2 F8 101.1(7)
F7 P2 F9 171.9(7)
F8 P2 F9 86.7(5)
F7 P2 F11 87.3(5)
F8 P2 F11 90.5(3)
F9 P2 F11 94.9(5)
F7 P2 F12 91.0(5)
F8 P2 F12 92.0(4)
F9 P2 F12 86.6(5)
F11 P2 F12 177.2(3)
F7 P2 F10 87.3(6)
F8 P2 F10 170.7(5)
F9 P2 F10 85.0(5)
F11 P2 F10 86.1(4)
F12 P2 F10 91.7(4)
C14 S2 C13 106.9(2)
C14 S2 Pd 100.61(16)
C13 S2 Pd 115.13(18)
C22 S1 C24 106.9(3)
C22 S1 Pd 101.68(17)
C24 S1 Pd 113.78(18)
C15 C14 C23 120.2(5)
C15 C14 S2 119.7(4)
C23 C14 S2 119.9(4)
C14 C15 C16 122.5(5)
C14 C15 H15A 118.8
C16 C15 H15A 118.8
C17 C16 C15 118.3(5)
C17 C16 H16A 120.8
C15 C16 H16A 120.8
C16 C17 C18 122.1(5)
C16 C17 H17A 119.0
C18 C17 H17A 119.0
C17 C18 C19 118.4(5)
C17 C18 C23 120.2(5)
C19 C18 C23 121.4(5)
C20 C19 C18 120.9(5)
C20 C19 H19A 119.6
C18 C19 H19A 119.6
C19 C20 C21 119.8(5)
C19 C20 H20A 120.1
C21 C20 H20A 120.1
C22 C21 C20 120.8(5)
C22 C21 H21A 119.6
C20 C21 H21A 119.6
C21 C22 C23 121.5(5)
C21 C22 S1 117.4(4)
C23 C22 S1 121.0(4)
C18 C23 C22 115.5(5)
C18 C23 C14 116.7(4)
C22 C23 C14 127.8(5)
C25 C24 S1 118.1(4)
C25 C24 H24A 107.8
S1 C24 H24A 107.8
C25 C24 H24B 107.8
S1 C24 H24B 107.8
H24A C24 H24B 107.1
C24 C25 C26 113.8(5)
C24 C25 H25A 108.8
C26 C25 H25A 108.8
C24 C25 H25B 108.8
C26 C25 H25B 108.8
H25A C25 H25B 107.7
C25 C26 Se1 116.9(4)
C25 C26 H26A 108.1
Se1 C26 H26A 108.1
C25 C26 H26B 108.1
Se1 C26 H26B 108.1
H26A C26 H26B 107.3
C12 C13 S2 120.2(4)
C12 C13 H13A 107.3
S2 C13 H13A 107.3
C12 C13 H13B 107.3
S2 C13 H13B 107.3
H13A C13 H13B 106.9
C11 C12 C13 114.6(5)
C11 C12 H12A 108.6
C13 C12 H12A 108.6
C11 C12 H12B 108.6
C13 C12 H12B 108.6
H12A C12 H12B 107.6
C12 C11 Se2 116.8(4)
C12 C11 H11A 108.1
Se2 C11 H11A 108.1
C12 C11 H11B 108.1
Se2 C11 H11B 108.1
H11A C11 H11B 107.3
C7 C6 C10 109.3(5)
C7 C6 Se2 122.9(4)
C10 C6 Se2 127.5(4)
C7 C6 Fe 70.7(3)
C10 C6 Fe 69.8(3)
Se2 C6 Fe 121.2(3)
C8 C7 C6 106.6(5)
C8 C7 Fe 69.2(3)
C6 C7 Fe 68.3(3)
C8 C7 H7A 126.7
C6 C7 H7A 126.7
Fe C7 H7A 126.7
C7 C8 C9 108.7(5)
C7 C8 Fe 70.1(3)
C9 C8 Fe 69.6(3)
C7 C8 H8A 125.7
C9 C8 H8A 125.7
Fe C8 H8A 125.7
C10 C9 C8 108.6(5)
C10 C9 Fe 69.4(3)
C8 C9 Fe 69.6(4)
C10 C9 H9A 125.7
C8 C9 H9A 125.7
Fe C9 H9A 125.7
C9 C10 C6 106.9(5)
C9 C10 Fe 70.0(4)
C6 C10 Fe 68.9(3)
C9 C10 H10A 126.6
C6 C10 H10A 126.6
Fe C10 H10A 126.6
C2 C1 C5 108.6(5)
C2 C1 Se1 123.1(4)
C5 C1 Se1 128.3(4)
C2 C1 Fe 69.9(3)
C5 C1 Fe 69.8(3)
Se1 C1 Fe 124.3(3)
C4 C5 C1 107.3(5)
C4 C5 Fe 69.8(3)
C1 C5 Fe 69.0(3)
C4 C5 H5A 126.4
C1 C5 H5A 126.4
Fe C5 H5A 126.4
C3 C4 C5 108.3(6)
C3 C4 Fe 69.4(4)
C5 C4 Fe 69.5(3)
C3 C4 H4A 125.8
C5 C4 H4A 125.8
Fe C4 H4A 125.8
C4 C3 C2 108.9(6)
C4 C3 Fe 70.0(4)
C2 C3 Fe 69.6(3)
C4 C3 H3A 125.6
C2 C3 H3A 125.6
Fe C3 H3A 125.6
C1 C2 C3 106.8(5)
C1 C2 Fe 69.1(3)
C3 C2 Fe 69.3(4)
C1 C2 H2A 126.6
C3 C2 H2A 126.6
Fe C2 H2A 126.6

loop_
_geom_bond_atom_site_label_1
_geom_bond_atom_site_label_2
_geom_bond_distance
Pd S1 2.3101(15)
Pd S2 2.3118(13)
Pd Se2 2.4404(10)
Pd Se1 2.4458(8)
Se2 C6 1.907(5)
Se2 C11 1.969(5)
Se1 C1 1.905(6)
Se1 C26 1.961(5)
Fe C6 2.017(5)
Fe C1 2.021(5)
Fe C3 2.028(6)
Fe C10 2.029(5)
Fe C2 2.032(6)
Fe C5 2.032(5)
Fe C4 2.036(6)
Fe C9 2.037(6)
Fe C8 2.038(6)
Fe C7 2.050(5)
P1 F2 1.559(5)
P1 F5 1.561(4)
P1 F1 1.564(4)
P1 F6 1.573(4)
P1 F3 1.588(4)
P1 F4 1.597(4)
P2 F7 1.486(7)
P2 F8 1.490(5)
P2 F9 1.529(7)
P2 F11 1.542(6)
P2 F12 1.557(5)
P2 F10 1.588(7)
S2 C14 1.783(5)
S2 C13 1.810(5)
S1 C22 1.801(5)
S1 C24 1.820(5)
C14 C15 1.368(7)
C14 C23 1.440(7)
C15 C16 1.395(7)
C15 H15A 0.9300
C16 C17 1.369(8)
C16 H16A 0.9300
C17 C18 1.396(7)
C17 H17A 0.9300
C18 C19 1.404(8)
C18 C23 1.429(7)
C19 C20 1.352(8)
C19 H19A 0.9300
C20 C21 1.409(8)
C20 H20A 0.9300
C21 C22 1.372(7)
C21 H21A 0.9300
C22 C23 1.439(7)
C24 C25 1.519(8)
C24 H24A 0.9700
C24 H24B 0.9700
C25 C26 1.529(8)
C25 H25A 0.9700
C25 H25B 0.9700
C26 H26A 0.9700
C26 H26B 0.9700
C13 C12 1.511(7)
C13 H13A 0.9700
C13 H13B 0.9700
C12 C11 1.491(7)
C12 H12A 0.9700
C12 H12B 0.9700
C11 H11A 0.9700
C11 H11B 0.9700
C6 C7 1.424(7)
C6 C10 1.426(7)
C7 C8 1.419(9)
C7 H7A 0.9800
C8 C9 1.421(10)
C8 H8A 0.9800
C9 C10 1.413(8)
C9 H9A 0.9800
C10 H10A 0.9800
C1 C2 1.421(8)
C1 C5 1.428(7)
C5 C4 1.416(8)
C5 H5A 0.9800
C4 C3 1.408(9)
C4 H4A 0.9800
C3 C2 1.423(9)
C3 H3A 0.9800
C2 H2A 0.9800
